data_1562668
loop_
_publ_author_name
'Chen, Hui-Fen'
'Yang, Wen-Bin'
'Lin, Lang'
'Guo, Xiang-Guang'
'Dui, Xue-jing'
'Wu, Xiao-Yuan'
'Lu, Can-Zhong'
'Zhang, Cui-Juan'

_publ_section_title
;
 Cadmium(II) and Copper(II) coordination polymers based on 5-(Pyrazinyl)
 tetrazolate ligand: Structure, photoluminescence, theoretical
 calculations and magnetism
;
_journal_name_full 'Journal of Solid State Chemistry'
_journal_page_first 215
_journal_page_last 221
_journal_paper_doi 10.1016/j.jssc.2013.02.038
_journal_volume 201
_journal_year 2013
_chemical_formula_moiety 'C10 H6 Cu N12, H2 O'
_chemical_formula_sum 'C10 H8 Cu N12 O'
_chemical_formula_weight 375.83
_chemical_name_systematic
; 
 'C10 H8 Cu N12 O'  
;
_space_group_IT_number 15
_space_group_name_Hall '-C 2yc'
_space_group_name_H-M_alt 'C 1 2/c 1'
_symmetry_cell_setting monoclinic
_symmetry_space_group_name_Hall '-C 2yc'
_symmetry_space_group_name_H-M 'C 1 2/c 1'
_atom_sites_solution_hydrogens geom
_atom_sites_solution_primary direct
_atom_sites_solution_secondary difmap
_cell_angle_alpha 90.00
_cell_angle_beta 101.948(17)
_cell_angle_gamma 90.00
_cell_formula_units_Z 8
_cell_length_a 15.036(7)
_cell_length_b 14.407(7)
_cell_length_c 12.944(6)
_cell_measurement_reflns_used 2930
_cell_measurement_temperature 293(2)
_cell_measurement_theta_max 27.4430
_cell_measurement_theta_min 2.3620
_cell_volume 2743(2)
_computing_cell_refinement 'CrystalClear (Rigaku Corp., 2002)'
_computing_data_collection 'CrystalClear (Rigaku Corp., 2002)'
_computing_data_reduction 'CrystalClear (Rigaku Corp., 2002)'
_computing_publication_material 'Siemens SHELXTL^TM^ 5'
_computing_structure_refinement 'Siemens SHELXTL^TM^ 5'
_computing_structure_solution 'Siemens SHELXTL^TM^ 5'
_diffrn_ambient_temperature 293(2)
_diffrn_measured_fraction_theta_full 0.981
_diffrn_measured_fraction_theta_max 0.981
_diffrn_measurement_device_type 'Rigaku Mercury CCD'
_diffrn_measurement_method \w
_diffrn_radiation_monochromator graphite
_diffrn_radiation_source 'rotating-anode generator'
_diffrn_radiation_type MoK\a
_diffrn_radiation_wavelength 0.71073
_diffrn_reflns_av_R_equivalents 0.0854
_diffrn_reflns_av_sigmaI/netI 0.0678
_diffrn_reflns_limit_h_max 18
_diffrn_reflns_limit_h_min -18
_diffrn_reflns_limit_k_max 17
_diffrn_reflns_limit_k_min -17
_diffrn_reflns_limit_l_max 15
_diffrn_reflns_limit_l_min -15
_diffrn_reflns_number 10208
_diffrn_reflns_theta_full 25.50
_diffrn_reflns_theta_max 25.50
_diffrn_reflns_theta_min 2.36
_exptl_absorpt_coefficient_mu 1.624
_exptl_absorpt_correction_T_max 1.0000
_exptl_absorpt_correction_T_min 0.6709
_exptl_absorpt_correction_type multi-scan
_exptl_absorpt_process_details 'Sphere (Rigaku CrystalClear)'
_exptl_crystal_colour blue
_exptl_crystal_density_diffrn 1.820
_exptl_crystal_density_method 'not measured'
_exptl_crystal_description Prism
_exptl_crystal_F_000 1511
_exptl_crystal_size_max 0.20
_exptl_crystal_size_mid 0.18
_exptl_crystal_size_min 0.15
_refine_diff_density_max 0.858
_refine_diff_density_min -0.787
_refine_diff_density_rms 0.133
_refine_ls_extinction_method none
_refine_ls_goodness_of_fit_ref 1.058
_refine_ls_hydrogen_treatment mixed
_refine_ls_matrix_type full
_refine_ls_number_parameters 224
_refine_ls_number_reflns 2515
_refine_ls_number_restraints 2
_refine_ls_restrained_S_all 1.057
_refine_ls_R_factor_all 0.0705
_refine_ls_R_factor_gt 0.0571
_refine_ls_shift/su_max 0.003
_refine_ls_shift/su_mean 0.000
_refine_ls_structure_factor_coef Fsqd
_refine_ls_weighting_details 'calc w=1/[\s^2^(Fo^2^)+(0.0833P)^2^+0.0000P] where P=(Fo^2^+2Fc^2^)/3'
_refine_ls_weighting_scheme calc
_refine_ls_wR_factor_gt 0.1348
_refine_ls_wR_factor_ref 0.1465
_reflns_number_gt 2158
_reflns_number_total 2515
_reflns_threshold_expression >2sigma(I)
_cod_data_source_file JSSC-2013-201-215.CIF
_cod_data_source_block 15
_cod_depositor_comments
;
The following automatic conversions were performed:

data item '_chemical_melting_point' value 'not measured' was changed
to '?' -- the value is undefined or not given.

data item '_exptl_absorpt_correction_type' value 'Multi-scan' was
changed to 'multi-scan' in accordance with the built-in table derived
from the CIF Core dictionary named 'cif_core.dic' version 2.4.5 last
updated on 2014-11-21.

data item '_exptl_crystal_density_meas' value 'not measured' was
changed to '?' -- the value is perceived as not measured.

Automatic conversion script
Id: cif_fix_values 8369 2020-08-20 11:38:08Z andrius 
;
_cod_original_sg_symbol_Hall -C2yc
_cod_original_sg_symbol_H-M C2/c
_cod_database_code 1562668

loop_
_symmetry_equiv_pos_as_xyz
'x, y, z'
'-x, y, -z+1/2'
'x+1/2, y+1/2, z'
'-x+1/2, y+1/2, -z+1/2'
'-x, -y, -z'
'x, -y, z-1/2'
'-x+1/2, -y+1/2, -z'
'x+1/2, -y+1/2, z-1/2'

loop_
_atom_site_label
_atom_site_type_symbol
_atom_site_fract_x
_atom_site_fract_y
_atom_site_fract_z
_atom_site_U_iso_or_equiv
_atom_site_adp_type
_atom_site_occupancy
_atom_site_symmetry_multiplicity
_atom_site_calc_flag
_atom_site_refinement_flags
_atom_site_disorder_assembly
_atom_site_disorder_group
Cu1 Cu 0.51969(3) 0.11258(3) 0.40924(4) 0.0148(2) Uani 1 1 d . . .
N1 N 0.4536(2) 0.1139(2) 0.5261(3) 0.0146(8) Uani 1 1 d . . .
N2 N 0.4434(2) 0.0447(2) 0.5923(3) 0.0167(8) Uani 1 1 d . . .
N3 N 0.3962(3) 0.0764(3) 0.6597(3) 0.0244(9) Uani 1 1 d . . .
N4 N 0.3745(3) 0.1665(2) 0.6383(3) 0.0210(8) Uani 1 1 d . . .
C4 C 0.4635(3) 0.3714(3) 0.3899(4) 0.0235(10) Uani 1 1 d . . .
H4A H 0.5014 0.3815 0.3427 0.028 Uiso 1 1 calc R . .
C2 C 0.3498(3) 0.3491(3) 0.5217(4) 0.0234(10) Uani 1 1 d . . .
H2A H 0.3105 0.3384 0.5673 0.028 Uiso 1 1 calc R . .
N7 N 0.6003(2) 0.1259(2) 0.3050(3) 0.0142(8) Uani 1 1 d . . .
N8 N 0.5957(2) 0.1158(2) 0.2006(3) 0.0148(8) Uani 1 1 d . . .
N9 N 0.6792(3) 0.1123(2) 0.1823(3) 0.0213(9) Uani 1 1 d . . .
N10 N 0.7386(3) 0.1185(2) 0.2754(3) 0.0200(8) Uani 1 1 d . . .
N11 N 0.8233(3) 0.1420(2) 0.6273(3) 0.0208(8) Uani 1 1 d . . .
N12 N 0.6444(3) 0.1284(2) 0.5113(3) 0.0189(8) Uani 1 1 d . . .
C1 C 0.4078(3) 0.2777(3) 0.5035(3) 0.0156(9) Uani 1 1 d . . .
N5 N 0.4647(2) 0.2883(2) 0.4371(3) 0.0190(8) Uani 1 1 d . . .
C3 C 0.4071(3) 0.4425(3) 0.4100(4) 0.0265(11) Uani 1 1 d . . .
H3A H 0.4096 0.4995 0.3769 0.032 Uiso 1 1 calc R . .
N6 N 0.3491(3) 0.4324(3) 0.4755(3) 0.0281(9) Uani 1 1 d . . .
C5 C 0.4105(3) 0.1879(3) 0.5561(3) 0.0154(9) Uani 1 1 d . . .
C6 C 0.7161(3) 0.1312(3) 0.4624(4) 0.0171(9) Uani 1 1 d . . .
C7 C 0.8038(3) 0.1384(3) 0.5204(4) 0.0198(10) Uani 1 1 d . . .
H7A H 0.8514 0.1410 0.4847 0.024 Uiso 1 1 calc R . .
C8 C 0.7516(3) 0.1374(3) 0.6726(4) 0.0267(11) Uani 1 1 d . . .
H8A H 0.7618 0.1387 0.7459 0.032 Uiso 1 1 calc R . .
C9 C 0.6625(3) 0.1307(3) 0.6168(4) 0.0237(10) Uani 1 1 d . . .
H9A H 0.6151 0.1277 0.6529 0.028 Uiso 1 1 calc R . .
C10 C 0.6889(3) 0.1263(3) 0.3480(4) 0.0156(9) Uani 1 1 d . . .
O1W O 0.0691(3) 0.1662(4) 0.1881(4) 0.0691(16) Uani 1 1 d D . .
H1WA H 0.130(4) 0.145(4) 0.201(5) 0.06(2) Uiso 1 1 d D . .
H1WB H 0.077(5) 0.206(4) 0.237(5) 0.091 Uiso 1 1 d D . .

loop_
_atom_site_aniso_label
_atom_site_aniso_U_11
_atom_site_aniso_U_22
_atom_site_aniso_U_33
_atom_site_aniso_U_23
_atom_site_aniso_U_13
_atom_site_aniso_U_12
Cu1 0.0162(3) 0.0198(3) 0.0093(4) 0.00029(19) 0.0047(2) -0.0006(2)
N1 0.0183(19) 0.0154(16) 0.011(2) 0.0008(13) 0.0040(16) 0.0030(14)
N2 0.023(2) 0.0176(17) 0.0112(19) -0.0012(14) 0.0069(16) -0.0012(15)
N3 0.034(2) 0.0212(18) 0.022(2) 0.0008(16) 0.0144(19) 0.0029(17)
N4 0.028(2) 0.0187(17) 0.019(2) 0.0018(15) 0.0110(18) 0.0024(16)
C4 0.022(2) 0.028(2) 0.020(3) 0.0049(19) 0.003(2) -0.0049(19)
C2 0.025(3) 0.022(2) 0.025(3) -0.0020(19) 0.011(2) 0.0016(19)
N7 0.0172(19) 0.0182(17) 0.008(2) 0.0030(13) 0.0051(16) -0.0006(14)
N8 0.0220(19) 0.0140(17) 0.011(2) 0.0000(13) 0.0082(17) -0.0007(14)
N9 0.018(2) 0.028(2) 0.018(2) -0.0028(15) 0.0055(18) -0.0025(15)
N10 0.0162(19) 0.029(2) 0.015(2) 0.0000(15) 0.0024(17) 0.0008(15)
N11 0.018(2) 0.0243(19) 0.018(2) -0.0027(15) -0.0011(17) 0.0001(15)
N12 0.020(2) 0.0195(17) 0.018(2) 0.0003(14) 0.0055(17) -0.0014(15)
C1 0.013(2) 0.018(2) 0.014(2) -0.0020(16) -0.0012(18) -0.0008(16)
N5 0.019(2) 0.0228(18) 0.015(2) 0.0012(15) 0.0039(16) -0.0002(15)
C3 0.033(3) 0.018(2) 0.026(3) 0.0042(19) 0.001(2) -0.0008(19)
N6 0.036(2) 0.0223(19) 0.025(2) -0.0003(17) 0.004(2) 0.0045(18)
C5 0.016(2) 0.018(2) 0.012(2) -0.0001(16) 0.0040(18) 0.0013(16)
C6 0.021(2) 0.0116(18) 0.019(3) -0.0020(16) 0.006(2) 0.0008(16)
C7 0.022(2) 0.019(2) 0.018(3) -0.0014(17) 0.004(2) 0.0027(18)
C8 0.030(3) 0.037(3) 0.013(3) 0.001(2) 0.004(2) -0.002(2)
C9 0.021(2) 0.031(2) 0.019(3) -0.0021(19) 0.006(2) -0.0049(19)
C10 0.013(2) 0.0162(19) 0.017(3) 0.0016(16) 0.0020(19) -0.0017(16)
O1W 0.049(3) 0.106(4) 0.060(4) 0.035(3) 0.031(3) 0.038(3)

loop_
_atom_type_symbol
_atom_type_description
_atom_type_scat_dispersion_real
_atom_type_scat_dispersion_imag
_atom_type_scat_source
C C 0.0033 0.0016 'International Tables Vol C Tables 4.2.6.8 and 6.1.1.4'
Cu Cu 0.3201 1.2651 'International Tables Vol C Tables 4.2.6.8 and 6.1.1.4'
N N 0.0061 0.0033 'International Tables Vol C Tables 4.2.6.8 and 6.1.1.4'
O O 0.0106 0.0060 'International Tables Vol C Tables 4.2.6.8 and 6.1.1.4'
H H 0.0000 0.0000 'International Tables Vol C Tables 4.2.6.8 and 6.1.1.4'

loop_
_geom_angle_atom_site_label_1
_geom_angle_atom_site_label_2
_geom_angle_atom_site_label_3
_geom_angle
_geom_angle_site_symmetry_1
_geom_angle_site_symmetry_3
N1 Cu1 N7 170.73(14) . .
N1 Cu1 N8 92.52(15) . 2_655
N7 Cu1 N8 94.35(15) . 2_655
N1 Cu1 N12 92.50(15) . .
N7 Cu1 N12 79.88(15) . .
N8 Cu1 N12 170.82(14) 2_655 .
N1 Cu1 N2 100.02(12) . 5_656
N7 Cu1 N2 84.80(12) . 5_656
N8 Cu1 N2 100.88(13) 2_655 5_656
N12 Cu1 N2 85.81(13) . 5_656
N2 N1 C5 106.2(3) . .
N2 N1 Cu1 128.5(3) . .
C5 N1 Cu1 125.3(3) . .
N3 N2 N1 108.2(3) . .
N3 N2 Cu1 120.3(3) . 5_656
N1 N2 Cu1 131.1(3) . 5_656
N2 N3 N4 109.7(3) . .
C5 N4 N3 105.5(3) . .
N5 C4 C3 121.6(4) . .
N5 C4 H4A 119.2 . .
C3 C4 H4A 119.2 . .
N6 C2 C1 122.0(4) . .
N6 C2 H2A 119.0 . .
C1 C2 H2A 119.0 . .
C10 N7 N8 105.0(3) . .
C10 N7 Cu1 114.3(3) . .
N8 N7 Cu1 138.9(3) . .
N9 N8 N7 109.2(4) . .
N9 N8 Cu1 125.8(3) . 2_655
N7 N8 Cu1 124.9(3) . 2_655
N8 N9 N10 108.4(4) . .
C10 N10 N9 105.9(4) . .
C8 N11 C7 115.0(4) . .
C9 N12 C6 117.5(4) . .
C9 N12 Cu1 128.3(3) . .
C6 N12 Cu1 114.0(3) . .
N5 C1 C2 121.8(4) . .
N5 C1 C5 116.1(4) . .
C2 C1 C5 122.1(4) . .
C1 N5 C4 116.3(4) . .
N6 C3 C4 122.6(4) . .
N6 C3 H3A 118.7 . .
C4 C3 H3A 118.7 . .
C2 N6 C3 115.7(4) . .
N4 C5 N1 110.3(4) . .
N4 C5 C1 127.2(4) . .
N1 C5 C1 122.4(4) . .
N12 C6 C7 120.6(4) . .
N12 C6 C10 112.9(4) . .
C7 C6 C10 126.5(4) . .
N11 C7 C6 122.7(4) . .
N11 C7 H7A 118.6 . .
C6 C7 H7A 118.6 . .
N11 C8 C9 123.9(5) . .
N11 C8 H8A 118.1 . .
C9 C8 H8A 118.1 . .
N12 C9 C8 120.2(4) . .
N12 C9 H9A 119.9 . .
C8 C9 H9A 119.9 . .
N10 C10 N7 111.5(4) . .
N10 C10 C6 130.3(4) . .
N7 C10 C6 118.2(4) . .
H1WA O1W H1WB 96(4) . .

loop_
_geom_bond_atom_site_label_1
_geom_bond_atom_site_label_2
_geom_bond_distance
_geom_bond_site_symmetry_2
Cu1 N1 1.975(4) .
Cu1 N7 2.001(4) .
Cu1 N8 2.003(4) 2_655
Cu1 N12 2.071(4) .
Cu1 N2 2.333(3) 5_656
N1 N2 1.344(5) .
N1 C5 1.345(5) .
N2 N3 1.315(5) .
N2 Cu1 2.333(3) 5_656
N3 N4 1.353(5) .
N4 C5 1.326(5) .
C4 N5 1.342(5) .
C4 C3 1.389(6) .
C4 H4A 0.9300 .
C2 N6 1.340(6) .
C2 C1 1.401(6) .
C2 H2A 0.9300 .
N7 C10 1.332(6) .
N7 N8 1.346(5) .
N8 N9 1.325(5) .
N8 Cu1 2.003(4) 2_655
N9 N10 1.346(6) .
N10 C10 1.321(6) .
N11 C8 1.332(6) .
N11 C7 1.355(6) .
N12 C9 1.336(6) .
N12 C6 1.359(6) .
C1 N5 1.341(5) .
C1 C5 1.458(6) .
C3 N6 1.344(6) .
C3 H3A 0.9300 .
C6 C7 1.379(6) .
C6 C10 1.454(6) .
C7 H7A 0.9300 .
C8 C9 1.387(7) .
C8 H8A 0.9300 .
C9 H9A 0.9300 .
O1W H1WA 0.95(6) .
O1W H1WB 0.847(10) .

loop_
_geom_hbond_atom_site_label_D
_geom_hbond_atom_site_label_H
_geom_hbond_atom_site_label_A
_geom_hbond_distance_DH
_geom_hbond_distance_HA
_geom_hbond_distance_DA
_geom_hbond_angle_DHA
_geom_hbond_site_symmetry_A
O1W H1WA N10 0.95(6) 1.97(6) 2.914(6) 173(5) 2_655
C9 H9A N3 0.93 2.58 3.290(6) 133.9 2_656
C4 H4A N11 0.93 2.61 3.264(6) 128.3 7_656
C3 H3A O1W 0.93 2.59 3.509(7) 171.3 4
O1W H1WB N4 0.847(10) 2.451(19) 3.285(7) 169(7) 7_556
